data_7124001
loop_
_publ_author_name
'Cabrero-Antonino, Maria'
'Remiro-Buenama\~nana, Sonia'
'Souto, Manuel'
'Garc\'ia-Valdivia, Antonio Andres'
'Choquesillo-Lazarte, Duane'
'Navalon, Sergio'
'Rodr\'iguez Di\'eguez, Antonio'
'Minguez Espallargas, Guillermo'
'Garcia, Hermenegildo'

_publ_section_title
;
 Design of cost-efficient and photocatalytically active Zn-based MOFs
 decorated with Cu2O nanoparticles for CO2 methanation
;
_journal_name_full 'Chemical Communications'
_journal_paper_doi 10.1039/C9CC04446A
_journal_year 2019
_chemical_formula_moiety 'C14 H8 N6 O6 Zn3, C3 H7 N O'
_chemical_formula_sum 'C17 H15 N7 O7 Zn3'
_chemical_formula_weight 625.47
_space_group_crystal_system monoclinic
_space_group_IT_number 15
_space_group_name_Hall '-C 2yc'
_space_group_name_H-M_alt 'C 1 2/c 1'
_symmetry_space_group_name_Hall '-C 2yc'
_symmetry_space_group_name_H-M 'C 1 2/c 1'
_atom_sites_solution_hydrogens mixed
_audit_creation_date 2019-08-05
_audit_creation_method
;
Olex2 1.2
(compiled 2018.05.29 svn.r3508 for OlexSys, GUI svn.r5506)
;
_audit_update_record
;
2019-08-07 deposited with the CCDC.    2019-08-14 downloaded from the CCDC.
;
_cell_angle_alpha 90
_cell_angle_beta 90.246(8)
_cell_angle_gamma 90
_cell_formula_units_Z 4
_cell_length_a 19.2623(14)
_cell_length_b 9.9839(6)
_cell_length_c 11.0852(7)
_cell_measurement_reflns_used 1878
_cell_measurement_temperature 120(2)
_cell_measurement_theta_max 67.34
_cell_measurement_theta_min 3.29
_cell_volume 2131.8(2)
_computing_cell_refinement 'SAINT v8.37A (Bruker, 2015)'
_computing_data_collection 'Bruker Apex3, 2016'
_computing_data_reduction 'SAINT v8.37A (Bruker, 2015)'
_computing_molecular_graphics 'Olex2 (Dolomanov et al., 2009)'
_computing_publication_material 'Olex2 (Dolomanov et al., 2009)'
_computing_structure_refinement 'XL (Sheldrick, 2008)'
_computing_structure_solution 'XT (Sheldrick, 2015)'
_diffrn_ambient_temperature 120(2)
_diffrn_measured_fraction_theta_full 0.996
_diffrn_measured_fraction_theta_max 0.996
_diffrn_measurement_device_type 'Bruker D8 Venture'
_diffrn_measurement_method '\f and \w scans'
_diffrn_radiation_type MoK\a
_diffrn_radiation_wavelength 0.71073
_diffrn_reflns_av_R_equivalents 0.0511
_diffrn_reflns_av_unetI/netI 0.0282
_diffrn_reflns_Laue_measured_fraction_full 0.996
_diffrn_reflns_Laue_measured_fraction_max 0.996
_diffrn_reflns_limit_h_max 22
_diffrn_reflns_limit_h_min -22
_diffrn_reflns_limit_k_max 11
_diffrn_reflns_limit_k_min -11
_diffrn_reflns_limit_l_max 13
_diffrn_reflns_limit_l_min -13
_diffrn_reflns_number 16741
_diffrn_reflns_point_group_measured_fraction_full 0.996
_diffrn_reflns_point_group_measured_fraction_max 0.996
_diffrn_reflns_theta_full 25.052
_diffrn_reflns_theta_max 25.052
_diffrn_reflns_theta_min 3.676
_diffrn_source 'high brilliance microfocus sealed tube'
_exptl_absorpt_coefficient_mu 3.405
_exptl_absorpt_correction_T_max 0.727
_exptl_absorpt_correction_T_min 0.647
_exptl_absorpt_correction_type multi-scan
_exptl_absorpt_process_details
'SADABS-2014/5 (Bruker,2014/5) was used for absorption correction. wR2(int) was 0.0727 before and 0.0539 after correction. The Ratio of minimum to maximum transmission is 0.7902. The \l/2 correction factor is 0.00150.'
_exptl_crystal_colour blue
_exptl_crystal_density_diffrn 1.949
_exptl_crystal_description block
_exptl_crystal_F_000 1248
_exptl_crystal_size_max 0.14
_exptl_crystal_size_mid 0.12
_exptl_crystal_size_min 0.09
_refine_diff_density_max 0.509
_refine_diff_density_min -0.645
_refine_diff_density_rms 0.092
_refine_ls_extinction_method none
_refine_ls_goodness_of_fit_ref 1.108
_refine_ls_hydrogen_treatment constr
_refine_ls_matrix_type full
_refine_ls_number_parameters 171
_refine_ls_number_reflns 1877
_refine_ls_number_restraints 27
_refine_ls_restrained_S_all 1.107
_refine_ls_R_factor_all 0.0361
_refine_ls_R_factor_gt 0.0309
_refine_ls_shift/su_max 0.001
_refine_ls_shift/su_mean 0.000
_refine_ls_structure_factor_coef Fsqd
_refine_ls_weighting_details 'w=1/[\s^2^(Fo^2^)+(0.0196P)^2^+15.4238P] where P=(Fo^2^+2Fc^2^)/3'
_refine_ls_weighting_scheme calc
_refine_ls_wR_factor_gt 0.0705
_refine_ls_wR_factor_ref 0.0729
_reflns_Friedel_coverage 0.000
_reflns_number_gt 1690
_reflns_number_total 1877
_reflns_threshold_expression 'I > 2\s(I)'
_cod_data_source_file c9cc04446a2.cif
_cod_data_source_block 1916083
_cod_database_code 7124001
_shelx_shelxl_version_number 2018/3
_shelx_space_group_comment
;
The symmetry employed for this shelxl refinement is uniquely defined
by the following loop, which should always be used as a source of
symmetry information in preference to the above space-group names.
They are only intended as comments.
;
_shelx_estimated_absorpt_t_max 0.749
_shelx_estimated_absorpt_t_min 0.647
_olex2_refinement_description
;
1. Fixed Uiso
 At 1.2 times of:
  All C(H) groups, All O(H) groups
2. Restrained distances
 N4-C8 \\sim N4-C9
 with sigma of 0.02
3. Restrained planarity
 C7, O4, N4, C8, C9
 with sigma of 0.1
4. Uiso/Uaniso restraints and constraints
Uanis(C9) = Uanis(C8)
5. Rigid body (RIGU) restrains
 C7, O4, N4, C8, C9
 with sigma for 1-2 distances of 0.004 and sigma for 1-3 distances of 0.004
6. Others
 Fixed Sof: C7(0.5) O4(0.5) N4(0.5) C8(0.5) C9(0.5)
7.a Riding coordinates:
 O3(H3)
7.b Aromatic/amide H refined with riding coordinates:
 C2(H2), C5(H5), C6(H6)
;
_olex2_submission_special_instructions 'No special instructions were received'

loop_
_space_group_symop_operation_xyz
'x, y, z'
'-x, y, -z+1/2'
'x+1/2, y+1/2, z'
'-x+1/2, y+1/2, -z+1/2'
'-x, -y, -z'
'x, -y, z-1/2'
'-x+1/2, -y+1/2, -z'
'x+1/2, -y+1/2, z-1/2'

loop_
_atom_site_label
_atom_site_type_symbol
_atom_site_fract_x
_atom_site_fract_y
_atom_site_fract_z
_atom_site_U_iso_or_equiv
_atom_site_adp_type
_atom_site_occupancy
_atom_site_site_symmetry_order
_atom_site_calc_flag
_atom_site_refinement_flags_posn
_atom_site_refinement_flags_adp
_atom_site_refinement_flags_occupancy
_atom_site_disorder_assembly
_atom_site_disorder_group
Zn2 Zn 1.000000 0.87394(6) 0.250000 0.01267(17) Uani 1 2 d S T P . .
Zn1 Zn 0.57625(2) 0.55950(5) 0.49570(4) 0.01354(14) Uani 1 1 d . . . . .
O3 O 0.48531(12) 0.6085(3) 0.5666(2) 0.0123(5) Uani 1 1 d . . . . .
H3 H 0.474857 0.686695 0.545318 0.015 Uiso 1 1 d R . . . .
O1 O 0.86798(13) 0.7682(3) 0.4441(2) 0.0195(6) Uani 1 1 d . . . . .
O2 O 0.92151(13) 0.7367(3) 0.2664(2) 0.0204(6) Uani 1 1 d . . . . .
N2 N 0.58396(15) 0.5308(3) 0.2387(3) 0.0165(7) Uani 1 1 d . . . . .
N1 N 0.62152(15) 0.5701(3) 0.3330(3) 0.0156(7) Uani 1 1 d . . . . .
N3 N 0.62021(15) 0.5401(3) 0.1371(3) 0.0155(7) Uani 1 1 d . . . . .
C3 C 0.68595(18) 0.6062(4) 0.2913(3) 0.0138(8) Uani 1 1 d . . . . .
C11 C 0.86946(19) 0.7302(4) 0.3351(3) 0.0169(8) Uani 1 1 d . . . . .
C2 C 0.74596(18) 0.6518(4) 0.3505(3) 0.0171(8) Uani 1 1 d . . . . .
H2 H 0.746869 0.665733 0.435247 0.020 Uiso 1 1 calc R . . . .
C4 C 0.68457(18) 0.5862(4) 0.1662(3) 0.0147(8) Uani 1 1 d . . . . .
C1 C 0.80389(18) 0.6757(4) 0.2799(3) 0.0159(8) Uani 1 1 d . . . . .
C5 C 0.7434(2) 0.6104(4) 0.0948(3) 0.0199(9) Uani 1 1 d . . . . .
H5 H 0.742556 0.597071 0.009916 0.024 Uiso 1 1 calc R . . . .
C6 C 0.80207(19) 0.6540(4) 0.1533(3) 0.0194(9) Uani 1 1 d . . . . .
H6 H 0.842845 0.670192 0.107654 0.023 Uiso 1 1 calc R . . . .
C7 C 0.4257(7) 0.8613(10) 0.3383(11) 0.052(3) Uani 0.5 1 d . U . A -1
O4 O 0.4332(3) 0.8329(7) 0.4434(6) 0.0372(16) Uani 0.5 1 d . U . A -1
N4 N 0.4806(5) 0.8964(9) 0.2697(8) 0.056(3) Uani 0.5 1 d D U . A -1
C8 C 0.4641(9) 0.9366(16) 0.1364(12) 0.069(3) Uani 0.5 1 d D U . A -1
C9 C 0.5586(8) 0.9040(16) 0.3244(13) 0.069(3) Uani 0.5 1 d D U . A -1

loop_
_atom_site_aniso_label
_atom_site_aniso_U_11
_atom_site_aniso_U_22
_atom_site_aniso_U_33
_atom_site_aniso_U_23
_atom_site_aniso_U_13
_atom_site_aniso_U_12
Zn2 0.0063(3) 0.0237(4) 0.0080(3) 0.000 0.0011(2) 0.000
Zn1 0.0066(2) 0.0277(3) 0.0064(2) -0.00049(18) 0.00054(15) -0.00166(18)
O3 0.0095(12) 0.0190(14) 0.0084(12) 0.0022(11) -0.0004(10) -0.0005(10)
O1 0.0133(13) 0.0343(17) 0.0110(13) -0.0034(12) 0.0019(10) -0.0078(12)
O2 0.0109(13) 0.0343(17) 0.0161(14) -0.0063(12) 0.0055(11) -0.0080(12)
N2 0.0106(16) 0.030(2) 0.0091(15) 0.0007(14) 0.0003(12) -0.0038(14)
N1 0.0093(15) 0.029(2) 0.0090(15) -0.0018(13) 0.0009(12) -0.0048(13)
N3 0.0125(15) 0.0268(19) 0.0072(15) 0.0004(13) 0.0009(12) -0.0021(14)
C3 0.0100(17) 0.021(2) 0.0105(19) 0.0009(15) -0.0002(14) -0.0013(15)
C11 0.0139(19) 0.021(2) 0.016(2) -0.0021(16) 0.0011(15) -0.0023(16)
C2 0.0112(18) 0.029(2) 0.0106(18) -0.0033(16) -0.0009(15) -0.0014(16)
C4 0.0098(18) 0.024(2) 0.0100(18) 0.0018(15) -0.0012(14) -0.0012(15)
C1 0.0104(18) 0.022(2) 0.0156(19) 0.0000(16) 0.0014(15) -0.0032(16)
C5 0.020(2) 0.033(2) 0.0074(18) -0.0026(17) 0.0014(15) -0.0053(18)
C6 0.0126(18) 0.032(2) 0.0132(19) -0.0002(17) 0.0047(15) -0.0057(17)
C7 0.069(7) 0.037(6) 0.050(5) 0.008(5) 0.010(5) 0.002(5)
O4 0.044(4) 0.034(4) 0.034(3) 0.011(3) 0.008(3) 0.013(3)
N4 0.092(8) 0.041(5) 0.035(6) 0.003(4) 0.016(4) -0.004(5)
C8 0.105(8) 0.060(7) 0.041(6) 0.009(4) 0.005(6) -0.003(6)
C9 0.105(8) 0.060(7) 0.041(6) 0.009(4) 0.005(6) -0.003(6)

loop_
_atom_type_symbol
_atom_type_description
_atom_type_scat_dispersion_real
_atom_type_scat_dispersion_imag
_atom_type_scat_source
C C 0.0033 0.0016 'International Tables Vol C Tables 4.2.6.8 and 6.1.1.4'
H H 0.0000 0.0000 'International Tables Vol C Tables 4.2.6.8 and 6.1.1.4'
N N 0.0061 0.0033 'International Tables Vol C Tables 4.2.6.8 and 6.1.1.4'
O O 0.0106 0.0060 'International Tables Vol C Tables 4.2.6.8 and 6.1.1.4'
Zn Zn 0.2839 1.4301 'International Tables Vol C Tables 4.2.6.8 and 6.1.1.4'

loop_
_geom_angle_atom_site_label_1
_geom_angle_atom_site_label_2
_geom_angle_atom_site_label_3
_geom_angle
_geom_angle_site_symmetry_1
_geom_angle_site_symmetry_3
O3 Zn2 O3 170.23(15) 7_666 8_565
O3 Zn2 N2 88.94(10) 7_666 4_655
O3 Zn2 N2 84.27(10) 8_565 4_655
O3 Zn2 N2 88.94(10) 8_565 3
O3 Zn2 N2 84.27(10) 7_666 3
O2 Zn2 O3 92.65(10) . 8_565
O2 Zn2 O3 92.65(10) 2_755 7_666
O2 Zn2 O3 93.88(10) 2_755 8_565
O2 Zn2 O3 93.88(10) . 7_666
O2 Zn2 O2 96.08(16) . 2_755
O2 Zn2 N2 85.97(11) 2_755 3
O2 Zn2 N2 85.97(11) . 4_655
O2 Zn2 N2 177.31(11) . 3
O2 Zn2 N2 177.31(11) 2_755 4_655
N2 Zn2 N2 92.03(17) 3 4_655
O3 Zn1 O3 80.47(11) . 5_666
O3 Zn1 O1 96.97(10) . 7_666
O3 Zn1 N1 136.88(11) . .
O3 Zn1 N3 100.38(11) . 6_566
O1 Zn1 O3 176.87(10) 7_666 5_666
N1 Zn1 O3 89.63(11) . 5_666
N1 Zn1 O1 91.06(11) . 7_666
N1 Zn1 N3 122.38(12) . 6_566
N3 Zn1 O3 95.31(11) 6_566 5_666
N3 Zn1 O1 86.90(12) 6_566 7_666
Zn2 O3 Zn1 116.99(11) 7_666 5_666
Zn2 O3 H3 103.3 7_666 .
Zn1 O3 Zn2 107.12(11) . 7_666
Zn1 O3 Zn1 99.53(11) . 5_666
Zn1 O3 H3 120.0 5_666 .
Zn1 O3 H3 109.2 . .
C11 O1 Zn1 121.8(2) . 7_666
C11 O2 Zn2 132.5(3) . .
N1 N2 Zn2 123.3(2) . 3_445
N1 N2 N3 111.1(3) . .
N3 N2 Zn2 118.3(2) . 3_445
N2 N1 Zn1 117.0(2) . .
N2 N1 C3 107.6(3) . .
C3 N1 Zn1 135.4(2) . .
N2 N3 Zn1 113.5(2) . 6_565
N2 N3 C4 107.7(3) . .
C4 N3 Zn1 136.3(2) . 6_565
N1 C3 C2 132.2(3) . .
N1 C3 C4 106.4(3) . .
C4 C3 C2 121.4(3) . .
O1 C11 C1 118.3(3) . .
O2 C11 O1 125.5(3) . .
O2 C11 C1 116.2(3) . .
C3 C2 H2 121.4 . .
C1 C2 C3 117.1(3) . .
C1 C2 H2 121.4 . .
N3 C4 C3 107.3(3) . .
N3 C4 C5 131.3(3) . .
C3 C4 C5 121.4(3) . .
C2 C1 C11 120.6(3) . .
C2 C1 C6 121.0(3) . .
C6 C1 C11 118.3(3) . .
C4 C5 H5 121.6 . .
C6 C5 C4 116.9(3) . .
C6 C5 H5 121.6 . .
C1 C6 H6 118.9 . .
C5 C6 C1 122.2(3) . .
C5 C6 H6 118.9 . .
O4 C7 N4 120.9(12) . .
C7 N4 C8 116.3(11) . .
C7 N4 C9 121.9(10) . .
C8 N4 C9 121.8(9) . .

loop_
_geom_bond_atom_site_label_1
_geom_bond_atom_site_label_2
_geom_bond_distance
_geom_bond_site_symmetry_2
Zn2 O3 2.058(2) 8_565
Zn2 O3 2.058(2) 7_666
Zn2 O2 2.049(3) 2_755
Zn2 O2 2.049(3) .
Zn2 N2 2.255(3) 4_655
Zn2 N2 2.255(3) 3
Zn1 O3 1.984(2) .
Zn1 O3 2.166(2) 5_666
Zn1 O1 2.134(3) 7_666
Zn1 N1 2.009(3) .
Zn1 N3 2.037(3) 6_566
O3 H3 0.8400 .
O1 C11 1.266(4) .
O2 C11 1.263(4) .
N2 N1 1.328(4) .
N2 N3 1.331(4) .
N1 C3 1.375(5) .
N3 C4 1.360(5) .
C3 C2 1.403(5) .
C3 C4 1.401(5) .
C11 C1 1.503(5) .
C2 H2 0.9500 .
C2 C1 1.386(5) .
C4 C5 1.406(5) .
C1 C6 1.420(5) .
C5 H5 0.9500 .
C5 C6 1.372(5) .
C6 H6 0.9500 .
C7 O4 1.207(13) .
C7 N4 1.352(14) .
N4 C8 1.562(12) .
N4 C9 1.620(14) .

loop_
_geom_hbond_atom_site_label_D
_geom_hbond_atom_site_label_H
_geom_hbond_atom_site_label_A
_geom_hbond_distance_DH
_geom_hbond_distance_HA
_geom_hbond_distance_DA
_geom_hbond_angle_DHA
_geom_hbond_publ_flag
O3 H3 O4 0.84 2.01 2.807(7) 158.0 yes
